data_4329767
loop_
_publ_author_name
'Hani El Moll'
'Wei Zhu'
'Eric Oldfield'
'L. Marleny Rodriguez-Albelo'
'Pierre Mialane'
'J\'er\^ome Marrot'
'Neus Vila'
'Israel Martyr Mbomekall\'e'
'Eric Rivi\`ere'
'Carole Duboc'
'Anne Dolbecq'

_publ_contact_author
;
      Dr A. Dolbecq
      Institut Lavoisier, ILV, UMR CNRS 8180
      Universit\'e de Versailles Saint-Quentin-en-Yvelines
      45 Avenue des Etats Unis
      78035 Versailles cedex
      France
;
_publ_contact_author_email dolbecq@chimie.uvsq.fr
_publ_contact_author_fax '(33) 1 39 25 43 81'
_publ_contact_author_phone '(33) 1 39 25 43 83'
_publ_section_title
;
 Polyoxometalates Functionalized by Bisphosphonate Ligands: Synthesis,
 Structural, Magnetic, and Spectroscopic Characterizations and Activity on
 Tumor Cell Lines
;
_journal_name_full 'Inorganic Chemistry'
_journal_page_first 7921
_journal_page_last 7931
_journal_paper_doi 10.1021/ic3010079
_journal_volume 51
_journal_year 2012
_chemical_formula_sum 'C10 H54 Mo6 N10 O40 P4'
_chemical_formula_weight 1654.15
_chemical_name_systematic
;
 ?
;
_space_group_IT_number 14
_symmetry_cell_setting monoclinic
_symmetry_space_group_name_Hall '-P 2ybc'
_symmetry_space_group_name_H-M 'P 1 21/c 1'
_atom_sites_solution_hydrogens geom
_atom_sites_solution_primary direct
_atom_sites_solution_secondary difmap
_audit_creation_method SHELXL-97
_cell_angle_alpha 90.00
_cell_angle_beta 108.198(3)
_cell_angle_gamma 90.00
_cell_formula_units_Z 4
_cell_length_a 17.642(3)
_cell_length_b 16.841(2)
_cell_length_c 17.587(3)
_cell_measurement_reflns_used 8826
_cell_measurement_temperature 293(2)
_cell_measurement_theta_max 27.50
_cell_measurement_theta_min 1.21
_cell_volume 4963.9(13)
_computing_cell_refinement 'BRUKER SMART'
_computing_data_collection 'BRUKER SMART'
_computing_data_reduction 'BRUKER SAINT'
_computing_structure_refinement 'SHELXL-97 (Sheldrick, 2008)'
_computing_structure_solution 'SHELXS-97 (Sheldrick, 1997)'
_diffrn_ambient_temperature 293(2)
_diffrn_measured_fraction_theta_full 1.000
_diffrn_measured_fraction_theta_max 1.000
_diffrn_measurement_device_type 'CCDC area detector'
_diffrn_measurement_method 'phi and omega scans'
_diffrn_radiation_monochromator graphite
_diffrn_radiation_source 'fine-focus sealed tube'
_diffrn_radiation_type MoK\a
_diffrn_radiation_wavelength 0.71073
_diffrn_reflns_av_R_equivalents 0.1161
_diffrn_reflns_av_sigmaI/netI 0.1386
_diffrn_reflns_limit_h_max 22
_diffrn_reflns_limit_h_min -22
_diffrn_reflns_limit_k_max 14
_diffrn_reflns_limit_k_min -21
_diffrn_reflns_limit_l_max 22
_diffrn_reflns_limit_l_min -22
_diffrn_reflns_number 32211
_diffrn_reflns_theta_full 27.50
_diffrn_reflns_theta_max 27.50
_diffrn_reflns_theta_min 1.21
_exptl_absorpt_coefficient_mu 1.715
_exptl_absorpt_correction_T_max 0.9346
_exptl_absorpt_correction_T_min 0.8472
_exptl_absorpt_correction_type multi-scan
_exptl_crystal_colour white
_exptl_crystal_density_diffrn 2.213
_exptl_crystal_description rod
_exptl_crystal_F_000 3264
_exptl_crystal_size_max 0.10
_exptl_crystal_size_mid 0.08
_exptl_crystal_size_min 0.04
_refine_diff_density_max 1.854
_refine_diff_density_min -1.489
_refine_diff_density_rms 0.230
_refine_ls_extinction_method none
_refine_ls_goodness_of_fit_ref 0.962
_refine_ls_hydrogen_treatment constr
_refine_ls_matrix_type full
_refine_ls_number_parameters 628
_refine_ls_number_reflns 11398
_refine_ls_number_restraints 0
_refine_ls_restrained_S_all 0.962
_refine_ls_R_factor_all 0.1334
_refine_ls_R_factor_gt 0.0659
_refine_ls_shift/su_max 0.005
_refine_ls_shift/su_mean 0.000
_refine_ls_structure_factor_coef Fsqd
_refine_ls_weighting_details 'calc w=1/[\s^2^(Fo^2^)+(0.0725P)^2^+0.0000P] where P=(Fo^2^+2Fc^2^)/3'
_refine_ls_weighting_scheme calc
_refine_ls_wR_factor_gt 0.1485
_refine_ls_wR_factor_ref 0.1704
_reflns_number_gt 6358
_reflns_number_total 11398
_reflns_threshold_expression >2\s(I)
_cod_data_source_file ic3010079_si_003_2.cif
_cod_data_source_block Mo6(zol)2
_cod_depositor_comments
;
The following automatic conversions were performed:

'_exptl_absorpt_correction_type' value 'multi-scans' was replaced
with the value 'multi-scan' as specified in the replacement file
'src/cod-tools/trunk/data/replacement-values/replacement_values.lst'.

Automatic conversion script
Id: cif_fix_values 5376 2017-05-30 11:51:03Z andrius 
;
_cod_original_cell_volume 4963.8(12)
_cod_database_code 4329767

loop_
_symmetry_equiv_pos_as_xyz
'x, y, z'
'-x, y+1/2, -z+1/2'
'-x, -y, -z'
'x, -y-1/2, z-1/2'

loop_
_atom_site_label
_atom_site_type_symbol
_atom_site_fract_x
_atom_site_fract_y
_atom_site_fract_z
_atom_site_U_iso_or_equiv
_atom_site_adp_type
_atom_site_occupancy
_atom_site_symmetry_multiplicity
_atom_site_calc_flag
_atom_site_refinement_flags
Mo1 Mo 0.33925(4) 0.24431(5) 0.36390(5) 0.0238(2) Uani 1 1 d .
Mo2 Mo 0.38078(4) 0.17111(5) 0.21336(4) 0.01963(18) Uani 1 1 d .
Mo3 Mo 0.60233(4) 0.19541(4) 0.25575(4) 0.01689(18) Uani 1 1 d .
Mo4 Mo 0.78508(4) 0.28088(5) 0.40562(4) 0.02037(19) Uani 1 1 d .
Mo5 Mo 1.00257(4) 0.32569(5) 0.44883(5) 0.0253(2) Uani 1 1 d .
Mo6 Mo 1.05050(4) 0.26459(5) 0.29803(5) 0.0259(2) Uani 1 1 d .
P1 P 0.51776(13) 0.16854(13) 0.40626(12) 0.0172(5) Uani 1 1 d .
P2 P 0.49035(13) 0.32957(13) 0.32438(12) 0.0164(5) Uani 1 1 d .
P3 P 0.86575(13) 0.32344(13) 0.25495(13) 0.0189(5) Uani 1 1 d .
P4 P 0.90885(13) 0.16148(13) 0.33670(13) 0.0181(5) Uani 1 1 d .
O1 O 0.4079(3) 0.2921(3) 0.2785(3) 0.0190(13) Uani 1 1 d .
O2 O 0.9558(3) 0.2168(4) 0.2214(3) 0.0236(14) Uani 1 1 d .
O3 O 0.4382(3) 0.2858(4) 0.4406(3) 0.0227(14) Uani 1 1 d .
O4 O 0.9483(3) 0.3473(3) 0.3123(3) 0.0242(14) Uani 1 1 d .
O5 O 0.9867(3) 0.2066(4) 0.3830(3) 0.0254(14) Uani 1 1 d .
O6 O 0.2946(3) 0.1941(4) 0.2642(3) 0.0245(14) Uani 1 1 d .
O7 O 0.5811(3) 0.1503(3) 0.3670(3) 0.0195(13) Uani 1 1 d .
O8 O 0.6960(3) 0.2340(3) 0.3310(3) 0.0213(13) Uani 1 1 d .
O9 O 0.4322(3) 0.1517(3) 0.3491(3) 0.0225(14) Uani 1 1 d .
O10 O 0.8003(3) 0.3311(3) 0.2944(3) 0.0200(13) Uani 1 1 d .
O11 O 0.5537(3) 0.3081(4) 0.2870(3) 0.0227(13) Uani 1 1 d .
O12 O 0.6059(4) 0.2442(4) 0.1718(3) 0.0303(15) Uani 1 1 d .
O13 O 0.8446(3) 0.1735(3) 0.3759(3) 0.0239(14) Uani 1 1 d .
O14 O 1.0902(3) 0.3127(4) 0.3998(4) 0.0285(15) Uani 1 1 d .
O15 O 0.4847(3) 0.1726(3) 0.2148(3) 0.0238(14) Uani 1 1 d .
O16 O 0.7824(4) 0.2325(4) 0.4897(4) 0.0348(16) Uani 1 1 d .
O17 O 0.3341(4) 0.2206(4) 0.1259(4) 0.0303(15) Uani 1 1 d .
O18 O 0.8478(4) 0.3630(4) 0.1756(3) 0.0300(15) Uani 1 1 d .
O19 O 0.6325(3) 0.1031(4) 0.2422(3) 0.0289(15) Uani 1 1 d .
O20 O 0.4835(4) 0.4178(3) 0.3335(3) 0.0236(14) Uani 1 1 d .
O21 O 0.5305(4) 0.1284(4) 0.4851(3) 0.0314(16) Uani 1 1 d .
O22 O 0.3539(4) 0.0752(4) 0.1902(4) 0.0326(16) Uani 1 1 d .
O23 O 0.8986(3) 0.3122(4) 0.4474(3) 0.0315(16) Uani 1 1 d .
O24 O 0.9253(4) 0.0762(3) 0.3244(3) 0.0286(15) Uani 1 1 d .
O25 O 0.2805(4) 0.3270(4) 0.3519(4) 0.0384(17) Uani 1 1 d .
O26 O 1.0518(4) 0.2839(5) 0.5392(4) 0.0454(19) Uani 1 1 d .
O27 O 1.0730(4) 0.3332(4) 0.2358(4) 0.0440(19) Uani 1 1 d .
O28 O 0.3101(4) 0.1853(4) 0.4286(4) 0.0402(18) Uani 1 1 d .
O29 O 1.0151(4) 0.4255(4) 0.4654(4) 0.0445(19) Uani 1 1 d .
O30 O 0.7469(4) 0.3711(4) 0.4152(4) 0.0354(17) Uani 1 1 d .
O31 O 1.1171(4) 0.1911(5) 0.3056(4) 0.046(2) Uani 1 1 d .
C1 C 0.5122(5) 0.2763(5) 0.4213(5) 0.0168(17) Uani 1 1 d .
C2 C 0.5851(5) 0.3039(5) 0.4887(5) 0.0211(19) Uani 1 1 d .
H2A H 0.5889 0.2718 0.5355 0.025 Uiso 1 1 calc R
H2B H 0.6321 0.2929 0.4730 0.025 Uiso 1 1 calc R
C3 C 0.6296(5) 0.4482(5) 0.4905(5) 0.0278(15) Uani 1 1 d .
H3 H 0.6587 0.4454 0.4546 0.033 Uiso 1 1 calc R
C4 C 0.6205(5) 0.5115(6) 0.5311(6) 0.036(2) Uani 1 1 d .
H4 H 0.6426 0.5614 0.5294 0.043 Uiso 1 1 calc R
C5 C 0.5534(5) 0.4163(6) 0.5638(5) 0.026(2) Uani 1 1 d .
H5 H 0.5211 0.3884 0.5875 0.031 Uiso 1 1 calc R
C6 C 0.8822(5) 0.2175(5) 0.2411(4) 0.0175(18) Uani 1 1 d .
C7 C 0.8135(5) 0.1849(5) 0.1728(5) 0.023(2) Uani 1 1 d .
H7A H 0.7641 0.1936 0.1848 0.028 Uiso 1 1 calc R
H7B H 0.8104 0.2144 0.1245 0.028 Uiso 1 1 calc R
C8 C 0.7821(6) 0.0422(6) 0.1812(6) 0.038(3) Uani 1 1 d .
H8 H 0.7426 0.0488 0.2054 0.045 Uiso 1 1 calc R
C9 C 0.8084(5) -0.0251(6) 0.1655(5) 0.0278(15) Uani 1 1 d .
H9 H 0.7915 -0.0750 0.1762 0.033 Uiso 1 1 calc R
C10 C 0.8744(6) 0.0689(6) 0.1251(6) 0.036(2) Uani 1 1 d .
H10 H 0.9093 0.0961 0.1042 0.043 Uiso 1 1 calc R
N1 N 0.5874(5) 0.3864(5) 0.5116(5) 0.0455(17) Uani 1 1 d .
N2 N 0.5732(4) 0.4909(5) 0.5758(4) 0.0302(19) Uani 1 1 d .
H2 H 0.5585 0.5222 0.6072 0.036 Uiso 1 1 calc R
N3 N 0.8203(4) 0.1011(5) 0.1574(4) 0.0269(18) Uani 1 1 d .
N4 N 0.8668(5) -0.0096(5) 0.1297(5) 0.0455(17) Uani 1 1 d .
H4A H 0.8935 -0.0447 0.1133 0.055 Uiso 1 1 calc R
O1W O 0.9429(5) 0.3386(5) 0.0740(5) 0.064(2) Uani 1 1 d .
O2W O 0.6569(5) 0.4217(5) 0.2391(5) 0.060(2) Uani 1 1 d .
O3W O 0.4470(5) 0.1632(5) 0.5929(5) 0.067(3) Uani 1 1 d .
O4W O 0.1893(5) 0.3033(6) 0.1553(5) 0.070(3) Uani 1 1 d .
O5W O 0.3878(5) -0.0071(5) 0.4202(5) 0.061(2) Uani 1 1 d .
O6W O 0.2281(5) 0.1201(5) 0.0140(5) 0.063(2) Uani 1 1 d .
O7W O 0.4672(5) 0.4796(5) 0.1821(4) 0.057(2) Uani 1 1 d .
O8W O 0.7367(5) 0.0607(5) 0.4135(5) 0.066(3) Uani 1 1 d .
O9W O 0.1958(6) 0.0530(5) 0.2492(5) 0.071(3) Uani 1 1 d .
O10W O 0.1527(6) 0.0088(6) 0.0882(6) 0.092(3) Uani 1 1 d .
O11W O 1.0516(6) 0.0103(6) 0.2802(8) 0.113(4) Uani 1 1 d .
O12W O 0.2915(6) 0.4339(6) 0.2015(7) 0.102(4) Uani 1 1 d .
O13W O 0.7772(8) 0.4898(9) 0.0779(7) 0.140(5) Uani 1 1 d .
O14W O 0.9381(9) -0.0508(7) 0.4220(7) 0.141(6) Uani 1 1 d .
O15W O 0.1736(8) 0.1663(12) 0.4876(7) 0.189(9) Uani 1 1 d .
O16W O 1.0922(18) 0.0452(17) 0.4473(13) 0.138(10) Uani 0.50 1 d P

loop_
_atom_site_aniso_label
_atom_site_aniso_U_11
_atom_site_aniso_U_22
_atom_site_aniso_U_33
_atom_site_aniso_U_23
_atom_site_aniso_U_13
_atom_site_aniso_U_12
Mo1 0.0191(4) 0.0292(5) 0.0277(4) -0.0008(3) 0.0140(3) 0.0025(3)
Mo2 0.0157(4) 0.0223(4) 0.0205(4) -0.0041(3) 0.0052(3) -0.0026(3)
Mo3 0.0158(4) 0.0217(4) 0.0157(4) -0.0045(3) 0.0086(3) -0.0003(3)
Mo4 0.0143(4) 0.0294(5) 0.0200(4) -0.0065(3) 0.0091(3) -0.0019(3)
Mo5 0.0154(4) 0.0341(5) 0.0271(4) -0.0123(4) 0.0077(3) -0.0073(3)
Mo6 0.0181(4) 0.0324(5) 0.0317(4) -0.0081(4) 0.0141(3) -0.0031(4)
P1 0.0214(11) 0.0178(12) 0.0164(11) 0.0013(9) 0.0115(9) 0.0004(9)
P2 0.0195(11) 0.0153(12) 0.0164(10) -0.0030(9) 0.0088(9) 0.0001(9)
P3 0.0210(11) 0.0172(12) 0.0223(11) -0.0020(9) 0.0124(9) -0.0015(9)
P4 0.0190(11) 0.0142(12) 0.0218(11) -0.0013(9) 0.0073(9) 0.0001(9)
O1 0.013(3) 0.020(3) 0.021(3) -0.002(2) 0.001(2) 0.001(2)
O2 0.028(3) 0.032(4) 0.017(3) -0.006(3) 0.016(3) -0.005(3)
O3 0.019(3) 0.031(4) 0.023(3) -0.007(3) 0.013(3) 0.002(3)
O4 0.020(3) 0.023(4) 0.033(3) -0.006(3) 0.012(3) -0.004(3)
O5 0.015(3) 0.032(4) 0.030(3) 0.002(3) 0.008(3) 0.002(3)
O6 0.015(3) 0.030(4) 0.033(3) -0.003(3) 0.013(3) -0.002(3)
O7 0.021(3) 0.019(3) 0.020(3) 0.003(2) 0.009(2) -0.001(3)
O8 0.022(3) 0.021(4) 0.023(3) -0.003(3) 0.010(3) -0.004(3)
O9 0.020(3) 0.023(4) 0.029(3) -0.004(3) 0.013(3) -0.005(3)
O10 0.021(3) 0.018(3) 0.026(3) -0.002(2) 0.013(3) -0.001(3)
O11 0.024(3) 0.025(4) 0.026(3) -0.003(3) 0.017(3) 0.002(3)
O12 0.039(4) 0.037(4) 0.022(3) 0.001(3) 0.020(3) 0.001(3)
O13 0.024(3) 0.023(4) 0.029(3) 0.000(3) 0.016(3) -0.005(3)
O14 0.014(3) 0.040(4) 0.033(4) -0.014(3) 0.008(3) -0.005(3)
O15 0.024(3) 0.025(4) 0.021(3) -0.012(3) 0.005(3) 0.000(3)
O16 0.032(4) 0.050(5) 0.028(4) -0.001(3) 0.017(3) -0.001(3)
O17 0.025(3) 0.034(4) 0.028(3) -0.003(3) 0.002(3) -0.005(3)
O18 0.038(4) 0.028(4) 0.030(4) 0.006(3) 0.019(3) 0.001(3)
O19 0.024(3) 0.033(4) 0.030(3) -0.003(3) 0.009(3) 0.008(3)
O20 0.032(3) 0.016(3) 0.026(3) -0.003(3) 0.015(3) 0.009(3)
O21 0.042(4) 0.036(4) 0.021(3) 0.010(3) 0.018(3) 0.014(3)
O22 0.033(4) 0.021(4) 0.041(4) -0.007(3) 0.008(3) -0.008(3)
O23 0.019(3) 0.052(5) 0.022(3) -0.016(3) 0.004(3) -0.002(3)
O24 0.043(4) 0.013(3) 0.034(4) 0.003(3) 0.018(3) -0.001(3)
O25 0.031(4) 0.035(4) 0.051(4) -0.003(3) 0.016(3) 0.012(3)
O26 0.030(4) 0.069(6) 0.038(4) -0.007(4) 0.011(3) -0.008(4)
O27 0.036(4) 0.062(5) 0.041(4) -0.004(4) 0.022(3) -0.018(4)
O28 0.034(4) 0.052(5) 0.040(4) 0.009(3) 0.020(3) -0.009(4)
O29 0.034(4) 0.039(5) 0.066(5) -0.029(4) 0.025(4) -0.012(3)
O30 0.030(4) 0.041(4) 0.044(4) -0.013(3) 0.023(3) -0.008(3)
O31 0.023(4) 0.058(5) 0.061(5) -0.014(4) 0.016(3) 0.010(4)
C1 0.019(4) 0.015(4) 0.019(4) -0.001(3) 0.010(3) -0.001(4)
C2 0.016(4) 0.022(5) 0.026(5) 0.000(4) 0.006(4) 0.004(4)
C3 0.029(4) 0.020(4) 0.036(4) -0.013(3) 0.013(3) -0.011(3)
C4 0.025(5) 0.040(7) 0.044(6) -0.021(5) 0.015(5) -0.004(5)
C5 0.027(5) 0.037(6) 0.014(4) -0.009(4) 0.008(4) 0.009(4)
C6 0.014(4) 0.027(5) 0.012(4) 0.000(3) 0.006(3) 0.003(4)
C7 0.023(5) 0.024(5) 0.016(4) 0.003(4) -0.002(4) 0.009(4)
C8 0.031(5) 0.040(7) 0.044(6) 0.000(5) 0.013(5) -0.014(5)
C9 0.029(4) 0.020(4) 0.036(4) -0.013(3) 0.013(3) -0.011(3)
C10 0.044(6) 0.021(6) 0.046(6) -0.006(5) 0.020(5) 0.001(5)
N1 0.047(4) 0.040(4) 0.053(4) -0.022(3) 0.020(3) 0.005(3)
N2 0.029(4) 0.037(5) 0.019(4) -0.014(4) 0.000(3) 0.003(4)
N3 0.027(4) 0.023(5) 0.033(4) -0.006(3) 0.013(4) -0.007(3)
N4 0.047(4) 0.040(4) 0.053(4) -0.022(3) 0.020(3) 0.005(3)
O1W 0.064(6) 0.083(7) 0.050(5) -0.012(4) 0.024(5) -0.020(5)
O2W 0.060(6) 0.052(6) 0.069(6) 0.004(4) 0.023(5) 0.003(4)
O3W 0.068(6) 0.080(7) 0.064(6) -0.001(5) 0.035(5) 0.018(5)
O4W 0.045(5) 0.104(8) 0.057(6) -0.009(5) 0.010(4) 0.020(5)
O5W 0.057(5) 0.067(6) 0.057(5) 0.010(4) 0.016(4) 0.001(5)
O6W 0.058(5) 0.064(6) 0.055(5) -0.010(4) 0.001(4) -0.007(5)
O7W 0.091(7) 0.043(5) 0.045(5) -0.005(4) 0.033(5) 0.004(5)
O8W 0.079(6) 0.045(6) 0.076(6) 0.007(4) 0.025(5) -0.010(5)
O9W 0.099(7) 0.046(6) 0.089(7) -0.009(5) 0.061(6) -0.010(5)
O10W 0.088(8) 0.090(8) 0.094(7) 0.008(6) 0.022(6) 0.022(6)
O11W 0.052(6) 0.072(8) 0.212(13) -0.031(8) 0.040(7) 0.017(6)
O12W 0.078(8) 0.077(8) 0.146(10) 0.021(7) 0.029(7) -0.004(6)
O13W 0.151(13) 0.157(13) 0.118(10) 0.022(9) 0.051(9) 0.035(10)
O14W 0.228(15) 0.090(9) 0.153(11) 0.068(8) 0.131(11) 0.092(10)
O15W 0.136(12) 0.37(3) 0.081(9) 0.086(12) 0.058(9) 0.156(15)
O16W 0.18(3) 0.17(3) 0.068(15) -0.014(15) 0.034(16) 0.02(2)

loop_
_atom_type_symbol
_atom_type_description
_atom_type_scat_dispersion_real
_atom_type_scat_dispersion_imag
_atom_type_scat_source
O O 0.0106 0.0060 'International Tables Vol C Tables 4.2.6.8 and 6.1.1.4'
P P 0.1023 0.0942 'International Tables Vol C Tables 4.2.6.8 and 6.1.1.4'
Mo Mo -1.6832 0.6857 'International Tables Vol C Tables 4.2.6.8 and 6.1.1.4'
C C 0.0033 0.0016 'International Tables Vol C Tables 4.2.6.8 and 6.1.1.4'
N N 0.0061 0.0033 'International Tables Vol C Tables 4.2.6.8 and 6.1.1.4'
H H 0.0000 0.0000 'International Tables Vol C Tables 4.2.6.8 and 6.1.1.4'

loop_
_geom_angle_atom_site_label_1
_geom_angle_atom_site_label_2
_geom_angle_atom_site_label_3
_geom_angle
O28 Mo1 O25 105.0(3)
O28 Mo1 O6 103.5(3)
O25 Mo1 O6 100.9(3)
O28 Mo1 O3 97.9(3)
O25 Mo1 O3 99.7(3)
O6 Mo1 O3 145.1(2)
O28 Mo1 O9 93.1(3)
O25 Mo1 O9 161.8(3)
O6 Mo1 O9 72.6(2)
O3 Mo1 O9 79.1(2)
O28 Mo1 O1 161.8(3)
O25 Mo1 O1 93.2(3)
O6 Mo1 O1 73.0(2)
O3 Mo1 O1 78.0(2)
O9 Mo1 O1 68.75(19)
O28 Mo1 Mo2 121.4(3)
O25 Mo1 Mo2 119.8(2)
O6 Mo1 Mo2 36.45(16)
O3 Mo1 Mo2 108.61(15)
O9 Mo1 Mo2 45.72(14)
O1 Mo1 Mo2 46.11(14)
O22 Mo2 O17 103.1(3)
O22 Mo2 O15 102.7(3)
O17 Mo2 O15 101.8(3)
O22 Mo2 O6 95.5(3)
O17 Mo2 O6 94.9(3)
O15 Mo2 O6 151.6(2)
O22 Mo2 O9 96.0(3)
O17 Mo2 O9 157.4(3)
O15 Mo2 O9 85.3(2)
O6 Mo2 O9 71.1(2)
O22 Mo2 O1 163.1(3)
O17 Mo2 O1 89.0(2)
O15 Mo2 O1 85.9(2)
O6 Mo2 O1 71.4(2)
O9 Mo2 O1 70.0(2)
O22 Mo2 Mo1 116.5(2)
O17 Mo2 Mo1 112.5(2)
O15 Mo2 Mo1 118.08(17)
O6 Mo2 Mo1 33.49(16)
O9 Mo2 Mo1 46.72(14)
O1 Mo2 Mo1 46.98(14)
O19 Mo3 O12 102.9(3)
O19 Mo3 O8 99.9(3)
O12 Mo3 O8 100.4(3)
O19 Mo3 O15 96.3(3)
O12 Mo3 O15 95.5(3)
O8 Mo3 O15 154.2(2)
O19 Mo3 O11 170.8(3)
O12 Mo3 O11 85.7(3)
O8 Mo3 O11 81.5(2)
O15 Mo3 O11 79.4(2)
O19 Mo3 O7 87.5(2)
O12 Mo3 O7 168.8(3)
O8 Mo3 O7 81.5(2)
O15 Mo3 O7 79.2(2)
O11 Mo3 O7 83.7(2)
O30 Mo4 O16 102.9(3)
O30 Mo4 O8 100.1(3)
O16 Mo4 O8 99.3(3)
O30 Mo4 O23 96.5(3)
O16 Mo4 O23 96.0(3)
O8 Mo4 O23 154.3(2)
O30 Mo4 O10 84.7(3)
O16 Mo4 O10 172.1(3)
O8 Mo4 O10 81.3(2)
O23 Mo4 O10 80.7(2)
O30 Mo4 O13 169.0(3)
O16 Mo4 O13 87.6(3)
O8 Mo4 O13 81.3(2)
O23 Mo4 O13 78.9(2)
O10 Mo4 O13 84.7(2)
O29 Mo5 O26 104.3(4)
O29 Mo5 O23 101.5(3)
O26 Mo5 O23 100.2(3)
O29 Mo5 O14 96.0(3)
O26 Mo5 O14 96.8(3)
O23 Mo5 O14 151.7(2)
O29 Mo5 O5 159.6(3)
O26 Mo5 O5 93.2(3)
O23 Mo5 O5 85.4(2)
O14 Mo5 O5 71.1(2)
O29 Mo5 O4 90.6(3)
O26 Mo5 O4 162.6(3)
O23 Mo5 O4 85.3(2)
O14 Mo5 O4 72.3(2)
O5 Mo5 O4 70.6(2)
O29 Mo5 Mo6 113.9(2)
O26 Mo5 Mo6 116.8(2)
O23 Mo5 Mo6 118.00(18)
O14 Mo5 Mo6 33.69(16)
O5 Mo5 Mo6 47.17(14)
O4 Mo5 Mo6 47.32(14)
O31 Mo6 O27 104.5(4)
O31 Mo6 O14 101.4(3)
O27 Mo6 O14 102.9(3)
O31 Mo6 O2 100.2(3)
O27 Mo6 O2 98.9(3)
O14 Mo6 O2 144.2(2)
O31 Mo6 O5 96.0(3)
O27 Mo6 O5 159.4(3)
O14 Mo6 O5 71.6(2)
O2 Mo6 O5 78.0(2)
O31 Mo6 O4 165.0(3)
O27 Mo6 O4 90.4(3)
O14 Mo6 O4 73.4(2)
O2 Mo6 O4 78.4(2)
O5 Mo6 O4 69.0(2)
O31 Mo6 Mo5 122.0(3)
O27 Mo6 Mo5 119.0(2)
O14 Mo6 Mo5 36.04(17)
O2 Mo6 Mo5 108.21(16)
O5 Mo6 Mo5 45.67(15)
O4 Mo6 Mo5 46.40(14)
O21 P1 O7 114.3(3)
O21 P1 O9 110.5(4)
O7 P1 O9 111.9(3)
O21 P1 C1 108.2(4)
O7 P1 C1 110.1(3)
O9 P1 C1 100.9(3)
O20 P2 O11 112.3(3)
O20 P2 O1 111.2(3)
O11 P2 O1 112.1(3)
O20 P2 C1 112.3(3)
O11 P2 C1 108.3(4)
O1 P2 C1 100.0(3)
O18 P3 O10 114.8(4)
O18 P3 O4 112.2(4)
O10 P3 O4 112.0(3)
O18 P3 C6 107.8(4)
O10 P3 C6 108.3(3)
O4 P3 C6 100.6(3)
O24 P4 O13 113.7(3)
O24 P4 O5 111.4(4)
O13 P4 O5 111.1(3)
O24 P4 C6 111.3(4)
O13 P4 C6 109.3(3)
O5 P4 C6 99.1(4)
P2 O1 Mo2 128.9(3)
P2 O1 Mo1 113.1(3)
Mo2 O1 Mo1 86.91(19)
C6 O2 Mo6 117.9(4)
C1 O3 Mo1 117.9(4)
P3 O4 Mo5 129.5(3)
P3 O4 Mo6 111.9(3)
Mo5 O4 Mo6 86.3(2)
P4 O5 Mo5 129.8(3)
P4 O5 Mo6 112.9(3)
Mo5 O5 Mo6 87.2(2)
Mo1 O6 Mo2 110.1(3)
P1 O7 Mo3 132.7(3)
Mo4 O8 Mo3 175.1(3)
P1 O9 Mo2 129.3(3)
P1 O9 Mo1 112.3(3)
Mo2 O9 Mo1 87.6(2)
P3 O10 Mo4 133.2(3)
P2 O11 Mo3 135.2(4)
P4 O13 Mo4 133.5(3)
Mo6 O14 Mo5 110.3(3)
Mo2 O15 Mo3 158.1(3)
Mo5 O23 Mo4 158.1(3)
O3 C1 C2 112.6(6)
O3 C1 P1 103.5(5)
C2 C1 P1 110.0(6)
O3 C1 P2 102.5(5)
C2 C1 P2 116.7(6)
P1 C1 P2 110.5(4)
N1 C2 C1 117.0(7)
N1 C2 H2A 108.0
C1 C2 H2A 108.0
N1 C2 H2B 108.0
C1 C2 H2B 108.0
H2A C2 H2B 107.3
C4 C3 N1 107.0(9)
C4 C3 H3 126.5
N1 C3 H3 126.5
C3 C4 N2 107.9(9)
C3 C4 H4 126.0
N2 C4 H4 126.0
N2 C5 N1 108.5(9)
N2 C5 H5 125.8
N1 C5 H5 125.8
O2 C6 C7 111.2(6)
O2 C6 P3 103.3(5)
C7 C6 P3 109.7(6)
O2 C6 P4 102.8(5)
C7 C6 P4 116.6(6)
P3 C6 P4 112.4(4)
N3 C7 C6 114.1(7)
N3 C7 H7A 108.7
C6 C7 H7A 108.7
N3 C7 H7B 108.7
C6 C7 H7B 108.7
H7A C7 H7B 107.6
C9 C8 N3 109.5(9)
C9 C8 H8 125.2
N3 C8 H8 125.2
C8 C9 N4 107.5(9)
C8 C9 H9 126.3
N4 C9 H9 126.3
N4 C10 N3 105.7(9)
N4 C10 H10 127.1
N3 C10 H10 127.1
C5 N1 C3 107.0(8)
C5 N1 C2 124.8(9)
C3 N1 C2 127.9(8)
C5 N2 C4 109.6(8)
C5 N2 H2 125.2
C4 N2 H2 125.2
C8 N3 C10 108.8(8)
C8 N3 C7 125.8(8)
C10 N3 C7 124.9(8)
C10 N4 C9 108.5(8)
C10 N4 H4A 125.8
C9 N4 H4A 125.8

loop_
_geom_bond_atom_site_label_1
_geom_bond_atom_site_label_2
_geom_bond_distance
Mo1 O28 1.706(6)
Mo1 O25 1.709(6)
Mo1 O6 1.883(6)
Mo1 O3 1.971(6)
Mo1 O9 2.336(6)
Mo1 O1 2.347(6)
Mo1 Mo2 3.2058(11)
Mo2 O22 1.697(6)
Mo2 O17 1.717(6)
Mo2 O15 1.827(6)
Mo2 O6 2.028(5)
Mo2 O9 2.297(6)
Mo2 O1 2.314(6)
Mo3 O19 1.684(6)
Mo3 O12 1.708(6)
Mo3 O8 1.882(5)
Mo3 O15 2.009(6)
Mo3 O11 2.221(6)
Mo3 O7 2.237(5)
Mo4 O30 1.691(7)
Mo4 O16 1.701(6)
Mo4 O8 1.877(5)
Mo4 O23 1.977(6)
Mo4 O10 2.223(5)
Mo4 O13 2.233(6)
Mo5 O29 1.708(7)
Mo5 O26 1.707(7)
Mo5 O23 1.840(6)
Mo5 O14 2.004(6)
Mo5 O5 2.288(6)
Mo5 O4 2.319(6)
Mo5 Mo6 3.1949(11)
Mo6 O31 1.683(7)
Mo6 O27 1.720(7)
Mo6 O14 1.889(6)
Mo6 O2 1.962(6)
Mo6 O5 2.346(6)
Mo6 O4 2.354(6)
P1 O21 1.496(6)
P1 O7 1.517(6)
P1 O9 1.556(6)
P1 C1 1.840(8)
P2 O20 1.503(6)
P2 O11 1.507(6)
P2 O1 1.559(6)
P2 C1 1.856(8)
P3 O18 1.489(6)
P3 O10 1.527(6)
P3 O4 1.544(6)
P3 C6 1.836(9)
P4 O24 1.495(6)
P4 O13 1.514(6)
P4 O5 1.559(6)
P4 C6 1.855(8)
O2 C6 1.444(9)
O3 C1 1.457(9)
C1 C2 1.523(11)
C2 N1 1.445(12)
C2 H2A 0.9700
C2 H2B 0.9700
C3 C4 1.321(12)
C3 N1 1.396(12)
C3 H3 0.9300
C4 N2 1.359(12)
C4 H4 0.9300
C5 N2 1.304(12)
C5 N1 1.343(11)
C5 H5 0.9300
C6 C7 1.519(11)
C7 N3 1.449(11)
C7 H7A 0.9700
C7 H7B 0.9700
C8 C9 1.287(13)
C8 N3 1.338(12)
C8 H8 0.9300
C9 N4 1.388(12)
C9 H9 0.9300
C10 N4 1.334(12)
C10 N3 1.366(12)
C10 H10 0.9300
N2 H2 0.8600
N4 H4A 0.8600
